data_1528843
loop_
_publ_author_name
'Sanchez-Andujar, M.'
'Castro-Garcia, S.'
'Yanez-Vilar, S.'
'Senaris Rodriguez, M.A.'

_publ_section_title
;
 Charge ordering and dielectric properties in the near half-doped Pr(0.79)
 Na(0.21) Mn O3 perovskite
;
_journal_name_full 'Journal of Solid State Chemistry'
_journal_page_first 1354
_journal_page_last 1360
_journal_volume 181
_journal_year 2008
_chemical_formula_sum 'Mn Na0.21 O3 Pr0.79'
_chemical_name_systematic 'Pr0.79 Na0.21 Mn O3'
_space_group_IT_number 31
_symmetry_space_group_name_Hall 'P 2ac -2'
_symmetry_space_group_name_H-M 'P m n 21'
_cell_angle_alpha 90
_cell_angle_beta 90
_cell_angle_gamma 90
_cell_formula_units_Z 8
_cell_length_a 7.6707
_cell_length_b 10.8521
_cell_length_c 5.4405
_cell_volume 452.885
_citation_journal_id_ASTM JSSCBI
_cod_data_source_file Sanchez-Andujar_JSSCBI_2008_1542.cif
_cod_data_source_block Mn1Na0.21O3Pr0.79
_cod_original_cell_volume 452.8846
_cod_original_formula_sum 'Mn1 Na0.21 O3 Pr0.79'
_cod_database_code 1528843

loop_
_symmetry_equiv_pos_as_xyz
x,y,z
-x+1/2,-y,z+1/2
-x,y,z
x+1/2,-y,z+1/2

loop_
_atom_site_label
_atom_site_type_symbol
_atom_site_fract_x
_atom_site_fract_y
_atom_site_fract_z
_atom_site_occupancy
_atom_site_U_iso_or_equiv
O3 O-2 0.722 0.277 0.794 1 0.0
Na3 Na+1 0 0.1385 -0.0014 0.21 0.0
Mn2 Mn+3 0.749 0.3771 0.0094 1 0.0
O6 O-2 0 0.86 0.951 1 0.0
O7 O-2 0 0.384 0.938 1 0.0
Pr4 Pr+3 0 0.3886 0.557 0.79 0.0
Pr2 Pr+3 0 0.6366 0.0127 0.79 0.0
Na1 Na+1 0 0.8869 0.4901 0.21 0.0
Pr1 Pr+3 0 0.8869 0.4901 0.79 0.0
O4 O-2 0.223 0.506 0.148 1 0.0
Na2 Na+1 0 0.6366 0.0127 0.21 0.0
O1 O-2 0.285 0.983 0.685 1 0.0
Mn1 Mn+3 0.25 0.8735 0 1 0.0
O5 O-2 0 0.126 0.551 1 0.0
O2 O-2 0.808 0.365 0.263 1 0.0
O8 O-2 0 0.616 0.593 1 0.0
Pr3 Pr+3 0 0.1385 -0.0014 0.79 0.0
Na4 Na+1 0 0.3886 0.5057 0.21 0.0
